data_4132739
loop_
_publ_author_name
'Georg, Isabelle'
'Teichmann, Julian'
'Bursch, Markus'
'Tillmann, Jan'
'Endeward, Burkhard'
'Bolte, Michael'
'Lerner, Hans-Wolfram'
'Grimme, Stefan'
'Wagner, Matthias'

_publ_section_title
;
 Exhaustively Trichlorosilylated C<sub>1</sub> and C<sub>2</sub> Building
 Blocks: Beyond the M\"uller-Rochow Direct Process.
;
_journal_issue 30
_journal_name_full 'Journal of the American Chemical Society'
_journal_page_first 9696
_journal_page_last 9708
_journal_paper_doi 10.1021/jacs.8b05950
_journal_volume 140
_journal_year 2018
_chemical_formula_moiety 'C2 Cl12 Si4'
_chemical_formula_sum 'C2 Cl12 Si4'
_chemical_formula_weight 561.78
_space_group_crystal_system orthorhombic
_space_group_IT_number 61
_space_group_name_Hall '-P 2ac 2ab'
_space_group_name_H-M_alt 'P b c a'
_audit_creation_method SHELXL-2016/6
_cell_angle_alpha 90
_cell_angle_beta 90
_cell_angle_gamma 90
_cell_formula_units_Z 8
_cell_length_a 16.5007(11)
_cell_length_b 12.1710(7)
_cell_length_c 18.2951(12)
_cell_measurement_reflns_used 24322
_cell_measurement_temperature 173(2)
_cell_measurement_theta_max 25.85
_cell_measurement_theta_min 3.53
_cell_volume 3674.2(4)
_computing_structure_refinement 'SHELXL-2016/6 (Sheldrick, 2016)'
_diffrn_ambient_temperature 173(2)
_diffrn_measured_fraction_theta_full 0.995
_diffrn_measured_fraction_theta_max 0.979
_diffrn_measurement_device_type 'STOE IPDS II two-circle-diffractometer'
_diffrn_measurement_method \w
_diffrn_radiation_type MoK\a
_diffrn_radiation_wavelength 0.71073
_diffrn_reflns_av_R_equivalents 0.0453
_diffrn_reflns_av_unetI/netI 0.0347
_diffrn_reflns_Laue_measured_fraction_full 0.995
_diffrn_reflns_Laue_measured_fraction_max 0.979
_diffrn_reflns_limit_h_max 19
_diffrn_reflns_limit_h_min -20
_diffrn_reflns_limit_k_max 12
_diffrn_reflns_limit_k_min -14
_diffrn_reflns_limit_l_max 22
_diffrn_reflns_limit_l_min -17
_diffrn_reflns_number 12927
_diffrn_reflns_point_group_measured_fraction_full 0.995
_diffrn_reflns_point_group_measured_fraction_max 0.979
_diffrn_reflns_theta_full 25.000
_diffrn_reflns_theta_max 25.716
_diffrn_reflns_theta_min 3.528
_diffrn_source 'Genix 3D I\mS microfocus X-ray source'
_exptl_absorpt_coefficient_mu 2.046
_exptl_absorpt_correction_T_max 1.0
_exptl_absorpt_correction_T_min 0.646
_exptl_absorpt_correction_type multi-scan
_exptl_absorpt_process_details 'X-Area (Stoe & Cie, 2001)'
_exptl_crystal_colour colourless
_exptl_crystal_density_diffrn 2.031
_exptl_crystal_description block
_exptl_crystal_F_000 2176
_exptl_crystal_size_max 0.230
_exptl_crystal_size_mid 0.210
_exptl_crystal_size_min 0.170
_refine_diff_density_max 0.402
_refine_diff_density_min -0.486
_refine_diff_density_rms 0.097
_refine_ls_extinction_method none
_refine_ls_goodness_of_fit_ref 1.017
_refine_ls_hydrogen_treatment undef
_refine_ls_matrix_type full
_refine_ls_number_parameters 163
_refine_ls_number_reflns 3419
_refine_ls_number_restraints 0
_refine_ls_restrained_S_all 1.017
_refine_ls_R_factor_all 0.0430
_refine_ls_R_factor_gt 0.0353
_refine_ls_shift/su_max 0.001
_refine_ls_shift/su_mean 0.000
_refine_ls_structure_factor_coef Fsqd
_refine_ls_weighting_details 'w=1/[\s^2^(Fo^2^)+(0.0650P)^2^] where P=(Fo^2^+2Fc^2^)/3'
_refine_ls_weighting_scheme calc
_refine_ls_wR_factor_gt 0.0889
_refine_ls_wR_factor_ref 0.0930
_reflns_Friedel_coverage 0.000
_reflns_number_gt 2948
_reflns_number_total 3419
_reflns_threshold_expression 'I > 2\s(I)'
_cod_data_source_file ja8b05950_si_002.cif
_cod_data_source_block wa2415
_cod_database_code 4132739
_shelx_shelxl_version_number 2016/6
_shelx_space_group_comment
;
The symmetry employed for this shelxl refinement is uniquely defined
by the following loop, which should always be used as a source of
symmetry information in preference to the above space-group names.
They are only intended as comments.
;
_shelx_estimated_absorpt_t_min 0.650
_shelx_estimated_absorpt_t_max 0.722

loop_
_space_group_symop_operation_xyz
'x, y, z'
'-x+1/2, -y, z+1/2'
'-x, y+1/2, -z+1/2'
'x+1/2, -y+1/2, -z'
'-x, -y, -z'
'x-1/2, y, -z-1/2'
'x, -y-1/2, z-1/2'
'-x-1/2, y-1/2, z'

loop_
_atom_site_label
_atom_site_type_symbol
_atom_site_fract_x
_atom_site_fract_y
_atom_site_fract_z
_atom_site_U_iso_or_equiv
_atom_site_adp_type
_atom_site_occupancy
_atom_site_site_symmetry_order
_atom_site_calc_flag
C1 C 0.53279(17) 0.6769(2) 0.39189(15) 0.0249(5) Uani 1 1 d
C2 C 0.50003(17) 0.6222(2) 0.33364(15) 0.0253(6) Uani 1 1 d
Si1 Si 0.64282(5) 0.72551(6) 0.39773(5) 0.02957(19) Uani 1 1 d
Si2 Si 0.47312(5) 0.71456(6) 0.47808(4) 0.02803(19) Uani 1 1 d
Si3 Si 0.56166(5) 0.53070(6) 0.26898(4) 0.02688(18) Uani 1 1 d
Si4 Si 0.38837(5) 0.62842(6) 0.30649(5) 0.02870(19) Uani 1 1 d
Cl11 Cl 0.63961(6) 0.87769(6) 0.44374(6) 0.0491(2) Uani 1 1 d
Cl12 Cl 0.72236(5) 0.63515(6) 0.45655(5) 0.0404(2) Uani 1 1 d
Cl13 Cl 0.68697(5) 0.74964(6) 0.29590(5) 0.0401(2) Uani 1 1 d
Cl21 Cl 0.54991(6) 0.67714(7) 0.56113(4) 0.0442(2) Uani 1 1 d
Cl22 Cl 0.37649(5) 0.61493(6) 0.49312(4) 0.0392(2) Uani 1 1 d
Cl23 Cl 0.43848(5) 0.87287(6) 0.48906(5) 0.0388(2) Uani 1 1 d
Cl31 Cl 0.59337(5) 0.59206(7) 0.17074(4) 0.0415(2) Uani 1 1 d
Cl32 Cl 0.48813(5) 0.39912(6) 0.25029(5) 0.03811(19) Uani 1 1 d
Cl33 Cl 0.66093(5) 0.46974(6) 0.31932(4) 0.03368(18) Uani 1 1 d
Cl41 Cl 0.38944(5) 0.64033(7) 0.19581(4) 0.0417(2) Uani 1 1 d
Cl42 Cl 0.33590(5) 0.76888(6) 0.34319(4) 0.03657(19) Uani 1 1 d
Cl43 Cl 0.31706(5) 0.49960(6) 0.33420(5) 0.0395(2) Uani 1 1 d

loop_
_atom_site_aniso_label
_atom_site_aniso_U_11
_atom_site_aniso_U_22
_atom_site_aniso_U_33
_atom_site_aniso_U_23
_atom_site_aniso_U_13
_atom_site_aniso_U_12
C1 0.0239(14) 0.0215(12) 0.0294(14) 0.0029(10) -0.0002(11) 0.0006(10)
C2 0.0242(14) 0.0244(13) 0.0273(13) 0.0014(10) 0.0020(11) 0.0029(10)
Si1 0.0200(4) 0.0276(4) 0.0410(5) -0.0015(3) -0.0018(3) -0.0012(3)
Si2 0.0321(4) 0.0264(4) 0.0256(4) -0.0030(3) 0.0026(3) 0.0009(3)
Si3 0.0272(4) 0.0293(4) 0.0241(4) -0.0016(3) 0.0027(3) 0.0050(3)
Si4 0.0219(4) 0.0328(4) 0.0314(4) -0.0014(3) -0.0042(3) 0.0024(3)
Cl11 0.0403(5) 0.0314(4) 0.0756(6) -0.0142(4) 0.0012(4) -0.0043(3)
Cl12 0.0296(4) 0.0416(4) 0.0499(5) -0.0019(3) -0.0131(3) 0.0034(3)
Cl13 0.0283(4) 0.0398(4) 0.0522(5) 0.0098(3) 0.0100(3) 0.0006(3)
Cl21 0.0522(5) 0.0494(4) 0.0309(4) -0.0039(3) -0.0082(4) 0.0073(4)
Cl22 0.0423(5) 0.0394(4) 0.0358(4) 0.0023(3) 0.0067(3) -0.0094(3)
Cl23 0.0391(4) 0.0294(3) 0.0478(5) -0.0090(3) 0.0057(3) 0.0048(3)
Cl31 0.0422(5) 0.0537(5) 0.0285(4) 0.0076(3) 0.0079(3) 0.0086(4)
Cl32 0.0362(4) 0.0354(4) 0.0427(4) -0.0096(3) -0.0006(3) 0.0003(3)
Cl33 0.0321(4) 0.0348(4) 0.0341(4) -0.0010(3) -0.0028(3) 0.0085(3)
Cl41 0.0370(5) 0.0568(5) 0.0314(4) -0.0007(3) -0.0055(3) 0.0120(4)
Cl42 0.0341(4) 0.0379(4) 0.0377(4) 0.0002(3) -0.0009(3) 0.0102(3)
Cl43 0.0276(4) 0.0404(4) 0.0506(5) -0.0049(3) -0.0022(3) -0.0079(3)

loop_
_atom_type_symbol
_atom_type_description
_atom_type_scat_dispersion_real
_atom_type_scat_dispersion_imag
_atom_type_scat_source
C C 0.0033 0.0016 'International Tables Vol C Tables 4.2.6.8 and 6.1.1.4'
Si Si 0.0817 0.0704 'International Tables Vol C Tables 4.2.6.8 and 6.1.1.4'
Cl Cl 0.1484 0.1585 'International Tables Vol C Tables 4.2.6.8 and 6.1.1.4'

loop_
_geom_angle_atom_site_label_1
_geom_angle_atom_site_label_2
_geom_angle_atom_site_label_3
_geom_angle
C2 C1 Si1 124.7(2)
C2 C1 Si2 123.7(2)
Si1 C1 Si2 111.60(14)
C1 C2 Si4 124.4(2)
C1 C2 Si3 123.6(2)
Si4 C2 Si3 111.98(14)
C1 Si1 Cl13 109.61(10)
C1 Si1 Cl12 118.51(9)
Cl13 Si1 Cl12 109.60(5)
C1 Si1 Cl11 106.26(9)
Cl13 Si1 Cl11 104.97(5)
Cl12 Si1 Cl11 106.96(5)
C1 Si2 Cl23 117.13(9)
C1 Si2 Cl22 111.96(9)
Cl23 Si2 Cl22 109.60(5)
C1 Si2 Cl21 103.98(9)
Cl23 Si2 Cl21 108.43(5)
Cl22 Si2 Cl21 104.82(5)
C2 Si3 Cl31 118.22(9)
C2 Si3 Cl33 111.23(10)
Cl31 Si3 Cl33 109.40(5)
C2 Si3 Cl32 104.14(9)
Cl31 Si3 Cl32 107.22(5)
Cl33 Si3 Cl32 105.70(5)
C2 Si4 Cl43 117.70(9)
C2 Si4 Cl41 104.71(10)
Cl43 Si4 Cl41 108.06(5)
C2 Si4 Cl42 111.02(9)
Cl43 Si4 Cl42 108.74(5)
Cl41 Si4 Cl42 105.87(5)

loop_
_geom_bond_atom_site_label_1
_geom_bond_atom_site_label_2
_geom_bond_distance
C1 C2 1.368(4)
C1 Si1 1.913(3)
C1 Si2 1.915(3)
C2 Si4 1.910(3)
C2 Si3 1.917(3)
Si1 Cl13 2.0218(12)
Si1 Cl12 2.0225(11)
Si1 Cl11 2.0351(11)
Si2 Cl23 2.0198(10)
Si2 Cl22 2.0220(12)
Si2 Cl21 2.0303(12)
Si3 Cl31 2.0154(11)
Si3 Cl33 2.0202(11)
Si3 Cl32 2.0380(11)
Si4 Cl43 2.0248(11)
Si4 Cl41 2.0301(12)
Si4 Cl42 2.0305(11)

loop_
_geom_torsion_atom_site_label_1
_geom_torsion_atom_site_label_2
_geom_torsion_atom_site_label_3
_geom_torsion_atom_site_label_4
_geom_torsion
Si1 C1 C2 Si4 -151.55(16)
Si2 C1 C2 Si4 28.2(3)
Si1 C1 C2 Si3 28.0(3)
Si2 C1 C2 Si3 -152.24(16)
C2 C1 Si1 Cl13 26.0(3)
Si2 C1 Si1 Cl13 -153.79(10)
C2 C1 Si1 Cl12 -100.8(2)
Si2 C1 Si1 Cl12 79.43(14)
C2 C1 Si1 Cl11 139.0(2)
Si2 C1 Si1 Cl11 -40.86(14)
C2 C1 Si2 Cl23 -103.8(2)
Si1 C1 Si2 Cl23 76.01(14)
C2 C1 Si2 Cl22 24.0(2)
Si1 C1 Si2 Cl22 -156.19(10)
C2 C1 Si2 Cl21 136.6(2)
Si1 C1 Si2 Cl21 -43.57(14)
C1 C2 Si3 Cl31 -101.8(2)
Si4 C2 Si3 Cl31 77.76(14)
C1 C2 Si3 Cl33 26.0(3)
Si4 C2 Si3 Cl33 -154.44(10)
C1 C2 Si3 Cl32 139.4(2)
Si4 C2 Si3 Cl32 -41.03(14)
C1 C2 Si4 Cl43 -101.7(2)
Si3 C2 Si4 Cl43 78.69(15)
C1 C2 Si4 Cl41 138.3(2)
Si3 C2 Si4 Cl41 -41.30(14)
C1 C2 Si4 Cl42 24.5(3)
Si3 C2 Si4 Cl42 -155.12(10)
